data_2202714
loop_
_publ_author_name
'Rabe, Gerd W.'
'Liable-Sands, Louise M.'
'Golen, James A.'
'Rheingold, Arnold L.'

_publ_section_title
Bis(\m-2,2'-4,4'-6,6'-hexamethyl-\m-terphenyl-2'-phosphanido)bis[(<i>N</i>-methylimidazole)rubidium(I)]
_journal_issue 11
_journal_name_full 'Acta Crystallographica Section E'
_journal_page_first m1056
_journal_page_last m1058
_journal_paper_doi 10.1107/S1600536803023353
_journal_volume 59
_journal_year 2003
_chemical_formula_iupac '[Rb2 (C24 H26 P)2 (C4 H6 N2)2]'
_chemical_formula_moiety 'C56 H64 N4 P2 Rb2'
_chemical_formula_sum 'C56 H64 N4 P2 Rb2'
_chemical_formula_weight 1026.00
_chemical_name_systematic
;
Bis(\m-2,2'-4,4'-6,6'-hexamethyl-\m-terphenyl-2'-
phosphanido)bis[(N-methylimidazole)rubidium(I)]
;
_space_group_IT_number 2
_symmetry_cell_setting triclinic
_symmetry_space_group_name_Hall '-P 1'
_symmetry_space_group_name_H-M 'P -1'
_atom_sites_solution_hydrogens geom
_atom_sites_solution_primary direct
_atom_sites_solution_secondary difmap
_audit_creation_method SHELXL-97
_cell_angle_alpha 67.2280(10)
_cell_angle_beta 75.1380(10)
_cell_angle_gamma 85.9170(10)
_cell_formula_units_Z 1
_cell_length_a 8.6940(3)
_cell_length_b 12.3225(4)
_cell_length_c 13.6724(5)
_cell_measurement_reflns_used 3500
_cell_measurement_temperature 198(2)
_cell_measurement_theta_max 25.00
_cell_measurement_theta_min 2.00
_cell_volume 1304.75(8)
_computing_cell_refinement SMART
_computing_data_collection 'SMART (Bruker, 2001)'
_computing_data_reduction 'SAINT (Bruker, 2001)'
_computing_molecular_graphics 'SHELXTL (Bruker, 2001)'
_computing_publication_material SHELXTL
_computing_structure_refinement 'SHELXL97 (Sheldrick, 1997)'
_computing_structure_solution 'SHELXS97 (Sheldrick, 1997)'
_diffrn_ambient_temperature 198(2)
_diffrn_measured_fraction_theta_full 0.961
_diffrn_measured_fraction_theta_max 0.961
_diffrn_measurement_device_type 'Siemens Bruker P4 1K CCD detector'
_diffrn_measurement_method \w
_diffrn_radiation_monochromator graphite
_diffrn_radiation_source 'fine-focus sealed tube'
_diffrn_radiation_type MoK\a
_diffrn_radiation_wavelength 0.71073
_diffrn_reflns_av_R_equivalents 0.0253
_diffrn_reflns_av_sigmaI/netI 0.0452
_diffrn_reflns_limit_h_max 10
_diffrn_reflns_limit_h_min -9
_diffrn_reflns_limit_k_max 14
_diffrn_reflns_limit_k_min -14
_diffrn_reflns_limit_l_max 16
_diffrn_reflns_limit_l_min -14
_diffrn_reflns_number 7167
_diffrn_reflns_theta_full 25.00
_diffrn_reflns_theta_max 25.00
_diffrn_reflns_theta_min 1.67
_diffrn_standards_decay_% 0
_diffrn_standards_number 0
_exptl_absorpt_coefficient_mu 1.976
_exptl_absorpt_correction_T_max 0.454
_exptl_absorpt_correction_T_min 0.393
_exptl_absorpt_correction_type multi-scan
_exptl_absorpt_process_details '(SADABS; Bruker, 2001)'
_exptl_crystal_colour orange
_exptl_crystal_density_diffrn 1.306
_exptl_crystal_density_method 'not measured'
_exptl_crystal_description block
_exptl_crystal_F_000 532
_exptl_crystal_size_max 0.50
_exptl_crystal_size_mid 0.40
_exptl_crystal_size_min 0.40
_refine_diff_density_max 0.909
_refine_diff_density_min -0.862
_refine_ls_extinction_method none
_refine_ls_goodness_of_fit_ref 1.050
_refine_ls_hydrogen_treatment mixed
_refine_ls_matrix_type full
_refine_ls_number_parameters 299
_refine_ls_number_reflns 4422
_refine_ls_number_restraints 0
_refine_ls_restrained_S_all 1.050
_refine_ls_R_factor_all 0.0437
_refine_ls_R_factor_gt 0.0385
_refine_ls_shift/su_max 0.001
_refine_ls_shift/su_mean 0.000
_refine_ls_structure_factor_coef Fsqd
_refine_ls_weighting_details 'calc w = 1/[\s^2^(Fo^2^)+(0.0741P)^2^+0.1125P] where P = (Fo^2^+2Fc^2^)/3'
_refine_ls_weighting_scheme calc
_refine_ls_wR_factor_gt 0.1062
_refine_ls_wR_factor_ref 0.1095
_reflns_number_gt 3920
_reflns_number_total 4422
_reflns_threshold_expression I>2\s(I)
_cod_data_source_file lh6118.cif
_cod_data_source_block I
_cod_depositor_comments
;
The following automatic conversions were performed:
'_symmetry_cell_setting' value 'Triclinic' changed to 'triclinic'
according to '/home/saulius/struct/CIF-dictionaries/cif_core.dic'
dictionary named 'cif_core.dic' version 2.4.1 from
2010-06-29.

'_geom_bond_publ_flag' value 'Y' changed to 'y' according to
'/home/saulius/struct/CIF-dictionaries/cif_core.dic' dictionary named
'cif_core.dic' version 2.4.1 from 2010-06-29.

Automatic conversion script
Id: cif_fix_enum 1527 2010-12-29 10:47:43Z saulius 

The following automatic conversions were performed:

'_symmetry_cell_setting' value 'Triclinic' changed to 'triclinic'
according to /home/saulius/struct/CIF-dictionaries/cif_core.dic
dictionary named 'cif_core.dic' version 2.4.1 from
2010-06-29.

'_geom_bond_publ_flag' value 'Y' changed to 'y'
according to /home/saulius/struct/CIF-dictionaries/cif_core.dic
dictionary named 'cif_core.dic' version 2.4.1 from
2010-06-29.

'_geom_angle_publ_flag' value 'Y' changed to 'y'
according to /home/saulius/struct/CIF-dictionaries/cif_core.dic
dictionary named 'cif_core.dic' version 2.4.1 from 2010-06-29 (2
times).

Automatic conversion script
Id: cif_fix_values 1715 2011-07-08 13:25:40Z adriana 
;
_cod_database_code 2202714
_cod_database_fobs_code 2202714

loop_
_symmetry_equiv_pos_as_xyz
'x, y, z'
'-x, -y, -z'

loop_
_atom_site_label
_atom_site_fract_x
_atom_site_fract_y
_atom_site_fract_z
_atom_site_U_iso_or_equiv
_atom_site_adp_type
_atom_site_calc_flag
_atom_site_refinement_flags
_atom_site_occupancy
_atom_site_disorder_assembly
_atom_site_disorder_group
_atom_site_type_symbol
Rb1 0.74970(3) 0.55673(2) 0.28931(2) 0.03288(12) Uani d . 1 . . Rb
P1 0.42706(9) 0.65670(6) 0.41498(7) 0.0364(2) Uani d . 1 . . P
N1 0.5913(3) 0.4171(2) 0.2103(2) 0.0413(6) Uani d . 1 . . N
N2 0.4434(3) 0.2520(2) 0.2906(2) 0.0337(5) Uani d . 1 . . N
C1 0.5788(3) 0.7800(2) 0.1120(2) 0.0265(6) Uani d . 1 . . C
C2 0.7296(3) 0.7633(2) 0.0521(2) 0.0300(6) Uani d . 1 . . C
H2A 0.7351 0.7392 -0.0106 0.036 Uiso calc R 1 . . H
C3 0.8683(3) 0.8042(2) 0.0600(2) 0.0298(6) Uani d . 1 . . C
C4 0.8552(3) 0.8605(2) 0.1333(2) 0.0305(6) Uani d . 1 . . C
H4A 0.9536 0.8936 0.1380 0.037 Uiso calc R 1 . . H
C5 0.7071(3) 0.8796(2) 0.1937(2) 0.0276(6) Uani d . 1 . . C
C6 0.5671(3) 0.8401(2) 0.1823(2) 0.0231(5) Uani d . 1 . . C
C7 0.4061(3) 0.8671(2) 0.2413(2) 0.0234(5) Uani d . 1 . . C
C8 0.3345(3) 0.9694(2) 0.1850(2) 0.0302(6) Uani d . 1 . . C
H8A 0.3863 1.0176 0.1118 0.036 Uiso calc R 1 . . H
C9 0.1872(3) 1.0014(2) 0.2353(2) 0.0337(6) Uani d . 1 . . C
H9A 0.1387 1.0712 0.1974 0.040 Uiso calc R 1 . . H
C10 0.1132(3) 0.9290(2) 0.3419(2) 0.0305(6) Uani d . 1 . . C
H10A 0.0136 0.9507 0.3767 0.037 Uiso calc R 1 . . H
C11 0.1804(3) 0.8258(2) 0.3991(2) 0.0242(5) Uani d . 1 . . C
C12 0.3304(3) 0.7907(2) 0.3493(2) 0.0230(5) Uani d . 1 . . C
C13 0.0925(3) 0.7529(2) 0.5145(2) 0.0236(5) Uani d . 1 . . C
C14 0.1240(3) 0.7697(2) 0.6036(2) 0.0249(5) Uani d . 1 . . C
C15 0.0430(3) 0.7007(2) 0.7101(2) 0.0299(6) Uani d . 1 . . C
H15A 0.0655 0.7128 0.7696 0.036 Uiso calc R 1 . . H
C16 -0.0704(3) 0.6142(2) 0.7318(2) 0.0308(6) Uani d . 1 . . C
C17 -0.1021(3) 0.5983(2) 0.6432(2) 0.0318(6) Uani d . 1 . . C
H17A -0.1787 0.5397 0.6564 0.038 Uiso calc R 1 . . H
C18 -0.0238(3) 0.6665(2) 0.5356(2) 0.0275(6) Uani d . 1 . . C
C19 0.4302(4) 0.7330(3) 0.1009(3) 0.0421(7) Uani d . 1 . . C
H19A 0.3533 0.7029 0.1725 0.063 Uiso calc R 1 . . H
H19B 0.4584 0.6692 0.0742 0.063 Uiso calc R 1 . . H
H19C 0.3828 0.7965 0.0490 0.063 Uiso calc R 1 . . H
C20 1.0293(4) 0.7896(3) -0.0078(3) 0.0438(8) Uani d . 1 . . C
H20A 1.0995 0.7502 0.0405 0.066 Uiso calc R 1 . . H
H20B 1.0758 0.8671 -0.0593 0.066 Uiso calc R 1 . . H
H20C 1.0172 0.7419 -0.0487 0.066 Uiso calc R 1 . . H
C21 0.6980(4) 0.9425(3) 0.2701(3) 0.0401(7) Uani d . 1 . . C
H21A 0.6319 0.8954 0.3427 0.060 Uiso calc R 1 . . H
H21B 0.6508 1.0195 0.2414 0.060 Uiso calc R 1 . . H
H21C 0.8053 0.9535 0.2759 0.060 Uiso calc R 1 . . H
C22 0.2461(3) 0.8623(2) 0.5839(3) 0.0337(6) Uani d . 1 . . C
H22A 0.3453 0.8527 0.5346 0.051 Uiso calc R 1 . . H
H22B 0.2667 0.8533 0.6538 0.051 Uiso calc R 1 . . H
H22C 0.2055 0.9408 0.5506 0.051 Uiso calc R 1 . . H
C23 -0.1578(4) 0.5403(3) 0.8484(3) 0.0494(9) Uani d . 1 . . C
H23A -0.0986 0.5442 0.8992 0.074 Uiso calc R 1 . . H
H23B -0.1667 0.4583 0.8563 0.074 Uiso calc R 1 . . H
H23C -0.2645 0.5706 0.8652 0.074 Uiso calc R 1 . . H
C24 -0.0651(4) 0.6489(3) 0.4423(3) 0.0394(7) Uani d . 1 . . C
H24A -0.1301 0.5763 0.4708 0.059 Uiso calc R 1 . . H
H24B 0.0329 0.6429 0.3901 0.059 Uiso calc R 1 . . H
H24C -0.1251 0.7159 0.4053 0.059 Uiso calc R 1 . . H
C25 0.4988(3) 0.3453(3) 0.3020(2) 0.0361(7) Uani d . 1 . . C
H25A 0.4736 0.3574 0.3688 0.043 Uiso calc R 1 . . H
C26 0.5041(4) 0.2648(3) 0.1848(3) 0.0419(7) Uani d . 1 . . C
H26A 0.4865 0.2135 0.1515 0.050 Uiso calc R 1 . . H
C27 0.5949(4) 0.3656(3) 0.1360(3) 0.0464(8) Uani d . 1 . . C
H27A 0.6527 0.3965 0.0614 0.056 Uiso calc R 1 . . H
C28 0.3406(4) 0.1539(3) 0.3776(3) 0.0452(8) Uani d . 1 . . C
H28A 0.3182 0.0984 0.3471 0.068 Uiso calc R 1 . . H
H28B 0.2404 0.1847 0.4075 0.068 Uiso calc R 1 . . H
H28C 0.3948 0.1134 0.4360 0.068 Uiso calc R 1 . . H
H1A 0.339(4) 0.614(3) 0.492(3) 0.053(10) Uiso d . 1 . . H

loop_
_atom_site_aniso_label
_atom_site_aniso_U_11
_atom_site_aniso_U_22
_atom_site_aniso_U_33
_atom_site_aniso_U_12
_atom_site_aniso_U_13
_atom_site_aniso_U_23
Rb1 0.03266(18) 0.03651(18) 0.03025(18) 0.00743(11) -0.00708(12) -0.01514(13)
P1 0.0366(4) 0.0297(4) 0.0310(4) 0.0136(3) -0.0047(3) -0.0035(3)
N1 0.0409(15) 0.0432(14) 0.0391(15) -0.0034(11) -0.0071(12) -0.0162(12)
N2 0.0333(13) 0.0329(12) 0.0309(13) 0.0016(10) -0.0066(10) -0.0089(10)
C1 0.0269(14) 0.0300(13) 0.0213(13) 0.0008(10) -0.0085(11) -0.0069(11)
C2 0.0372(15) 0.0338(14) 0.0174(13) 0.0059(11) -0.0051(11) -0.0101(11)
C3 0.0276(14) 0.0297(14) 0.0239(14) 0.0058(10) -0.0026(11) -0.0046(11)
C4 0.0227(13) 0.0306(14) 0.0334(15) -0.0007(10) -0.0050(11) -0.0081(12)
C5 0.0280(14) 0.0248(13) 0.0267(14) 0.0013(10) -0.0060(11) -0.0071(11)
C6 0.0236(13) 0.0219(12) 0.0179(12) 0.0009(9) -0.0026(10) -0.0028(10)
C7 0.0219(13) 0.0256(12) 0.0239(13) 0.0029(10) -0.0080(10) -0.0095(11)
C8 0.0304(14) 0.0287(13) 0.0247(14) 0.0013(11) -0.0054(11) -0.0038(11)
C9 0.0326(15) 0.0303(14) 0.0326(16) 0.0131(11) -0.0129(13) -0.0051(12)
C10 0.0257(14) 0.0321(14) 0.0344(15) 0.0092(11) -0.0079(12) -0.0146(12)
C11 0.0228(12) 0.0267(13) 0.0243(13) 0.0023(10) -0.0058(10) -0.0114(11)
C12 0.0243(13) 0.0240(12) 0.0215(13) 0.0033(10) -0.0066(10) -0.0094(10)
C13 0.0192(12) 0.0240(12) 0.0280(14) 0.0065(9) -0.0044(10) -0.0122(11)
C14 0.0231(13) 0.0251(13) 0.0266(14) 0.0043(10) -0.0042(11) -0.0120(11)
C15 0.0335(15) 0.0307(14) 0.0261(14) 0.0079(11) -0.0051(12) -0.0143(12)
C16 0.0297(14) 0.0261(13) 0.0274(15) 0.0071(11) 0.0011(12) -0.0067(11)
C17 0.0239(13) 0.0229(13) 0.0434(17) 0.0027(10) -0.0026(12) -0.0112(12)
C18 0.0235(13) 0.0272(13) 0.0345(15) 0.0050(10) -0.0061(11) -0.0160(12)
C19 0.0349(16) 0.059(2) 0.0409(18) -0.0063(14) -0.0084(14) -0.0274(16)
C20 0.0314(16) 0.0532(19) 0.0383(18) 0.0101(14) -0.0024(14) -0.0141(15)
C21 0.0350(16) 0.0448(17) 0.053(2) 0.0026(13) -0.0141(15) -0.0302(16)
C22 0.0355(15) 0.0329(14) 0.0378(16) -0.0009(12) -0.0105(13) -0.0176(13)
C23 0.053(2) 0.0425(18) 0.0340(18) -0.0021(15) 0.0043(15) -0.0037(15)
C24 0.0439(17) 0.0381(16) 0.0424(18) -0.0021(13) -0.0152(14) -0.0188(14)
C25 0.0354(16) 0.0430(16) 0.0322(16) -0.0003(13) -0.0070(13) -0.0174(13)
C26 0.0509(19) 0.0427(17) 0.0365(17) 0.0006(14) -0.0100(15) -0.0203(14)
C27 0.054(2) 0.0489(19) 0.0286(17) -0.0057(15) 0.0024(15) -0.0133(14)
C28 0.0395(17) 0.0378(16) 0.047(2) -0.0034(13) -0.0037(15) -0.0083(15)

loop_
_atom_type_symbol
_atom_type_description
_atom_type_scat_dispersion_real
_atom_type_scat_dispersion_imag
_atom_type_scat_source
C C 0.0033 0.0016 'International Tables Vol C Tables 4.2.6.8 and 6.1.1.4'
H H 0.0000 0.0000 'International Tables Vol C Tables 4.2.6.8 and 6.1.1.4'
N N 0.0061 0.0033 'International Tables Vol C Tables 4.2.6.8 and 6.1.1.4'
P P 0.1023 0.0942 'International Tables Vol C Tables 4.2.6.8 and 6.1.1.4'
Rb Rb -0.9393 2.9676 'International Tables Vol C Tables 4.2.6.8 and 6.1.1.4'

loop_
_geom_angle_atom_site_label_1
_geom_angle_atom_site_label_2
_geom_angle_atom_site_label_3
_geom_angle_site_symmetry_1
_geom_angle_site_symmetry_3
_geom_angle
_geom_angle_publ_flag
N1 Rb1 C2 . . 81.50(7) ?
N1 Rb1 P1 . . 98.17(6) y
C2 Rb1 P1 . . 90.35(5) ?
N1 Rb1 C16 . 2_666 87.90(7) ?
C2 Rb1 C16 . 2_666 112.77(7) ?
P1 Rb1 C16 . 2_666 156.77(5) ?
N1 Rb1 C3 . . 102.00(7) ?
C2 Rb1 C3 . . 23.77(7) ?
P1 Rb1 C3 . . 99.16(5) ?
C16 Rb1 C3 2_666 . 101.48(6) ?
N1 Rb1 C1 . . 80.97(7) ?
C2 Rb1 C1 . . 24.02(7) ?
P1 Rb1 C1 . . 66.83(5) ?
C16 Rb1 C1 2_666 . 136.40(7) ?
C3 Rb1 C1 . . 41.85(6) ?
N1 Rb1 C25 . . 21.98(7) ?
C2 Rb1 C25 . . 99.79(7) ?
P1 Rb1 C25 . . 85.98(5) ?
C16 Rb1 C25 2_666 . 91.96(7) ?
C3 Rb1 C25 . . 122.18(7) ?
C1 Rb1 C25 . . 92.82(7) ?
N1 Rb1 C24 . 1_655 164.28(7) ?
C2 Rb1 C24 . 1_655 114.19(7) ?
P1 Rb1 C24 . 1_655 83.28(6) ?
C16 Rb1 C24 2_666 1_655 85.02(8) ?
C3 Rb1 C24 . 1_655 93.17(7) ?
C1 Rb1 C24 . 1_655 113.65(7) ?
C25 Rb1 C24 . 1_655 144.29(7) ?
N1 Rb1 C15 . 2_666 67.97(7) ?
C2 Rb1 C15 . 2_666 118.51(7) ?
P1 Rb1 C15 . 2_666 143.91(5) ?
C16 Rb1 C15 2_666 2_666 23.15(7) ?
C3 Rb1 C15 . 2_666 116.00(6) ?
C1 Rb1 C15 . 2_666 137.10(7) ?
C25 Rb1 C15 . 2_666 69.05(7) ?
C24 Rb1 C15 1_655 2_666 101.73(7) ?
N1 Rb1 C4 . . 121.98(7) ?
C2 Rb1 C4 . . 40.48(7) ?
P1 Rb1 C4 . . 84.57(5) ?
C16 Rb1 C4 2_666 . 111.23(6) ?
C3 Rb1 C4 . . 23.08(7) ?
C1 Rb1 C4 . . 46.92(6) ?
C25 Rb1 C4 . . 138.87(7) ?
C24 Rb1 C4 1_655 . 73.73(7) ?
C15 Rb1 C4 2_666 . 131.34(6) ?
N1 Rb1 C17 . 2_666 107.03(7) ?
C2 Rb1 C17 . 2_666 126.43(7) ?
P1 Rb1 C17 . 2_666 137.40(5) ?
C16 Rb1 C17 2_666 2_666 22.61(7) ?
C3 Rb1 C17 . 2_666 108.18(6) ?
C1 Rb1 C17 . 2_666 149.65(6) ?
C25 Rb1 C17 . 2_666 105.13(7) ?
C24 Rb1 C17 1_655 2_666 63.58(7) ?
C15 Rb1 C17 2_666 2_666 39.06(6) ?
C4 Rb1 C17 . 2_666 108.80(6) ?
N1 Rb1 C6 . . 100.37(7) ?
C2 Rb1 C6 . . 40.51(6) ?
P1 Rb1 C6 . . 52.41(4) ?
C16 Rb1 C6 2_666 . 148.52(6) ?
C3 Rb1 C6 . . 47.18(6) ?
C1 Rb1 C6 . . 22.63(6) ?
C25 Rb1 C6 . . 107.05(6) ?
C24 Rb1 C6 1_655 . 92.94(7) ?
C15 Rb1 C6 2_666 . 158.81(6) ?
C4 Rb1 C6 . . 39.28(6) ?
C17 Rb1 C6 2_666 . 147.13(6) ?
C12 P1 Rb1 . . 124.35(9) ?
C12 P1 Rb1 . 2_666 122.32(9) ?
Rb1 P1 Rb1 . 2_666 113.08(2) y
C12 P1 H1A . . 102.3(19) ?
Rb1 P1 H1A . . 131.8(19) ?
Rb1 P1 H1A 2_666 . 21.0(19) ?
C25 N1 C27 . . 104.1(2) ?
C25 N1 Rb1 . . 101.61(19) ?
C27 N1 Rb1 . . 149.7(2) ?
C25 N2 C26 . . 106.9(2) ?
C25 N2 C28 . . 126.3(3) ?
C26 N2 C28 . . 126.8(3) ?
C6 C1 C2 . . 119.4(2) ?
C6 C1 C19 . . 120.5(2) ?
C2 C1 C19 . . 120.1(3) ?
C6 C1 Rb1 . . 87.46(15) ?
C2 C1 Rb1 . . 72.72(15) ?
C19 C1 Rb1 . . 109.60(18) ?
C3 C2 C1 . . 122.1(3) ?
C3 C2 Rb1 . . 82.43(16) ?
C1 C2 Rb1 . . 83.26(15) ?
C3 C2 H2A . . 118.1 ?
C1 C2 H2A . . 118.1 ?
Rb1 C2 H2A . . 118.1 ?
C2 C3 C4 . . 117.9(2) ?
C2 C3 C20 . . 121.6(3) ?
C4 C3 C20 . . 120.5(3) ?
C2 C3 Rb1 . . 73.80(15) ?
C4 C3 Rb1 . . 84.95(16) ?
C20 C3 Rb1 . . 111.04(18) ?
C5 C4 C3 . . 121.7(2) ?
C5 C4 Rb1 . . 84.41(15) ?
C3 C4 Rb1 . . 71.98(15) ?
C5 C4 H4A . . 119.1 ?
C3 C4 H4A . . 119.1 ?
Rb1 C4 H4A . . 119.1 ?
C4 C5 C6 . . 119.6(2) ?
C4 C5 C21 . . 120.0(2) ?
C6 C5 C21 . . 120.4(2) ?
C4 C5 Rb1 . . 73.49(15) ?
C6 C5 Rb1 . . 76.83(14) ?
C21 C5 Rb1 . . 120.67(18) ?
C1 C6 C5 . . 119.3(2) ?
C1 C6 C7 . . 120.5(2) ?
C5 C6 C7 . . 120.1(2) ?
C1 C6 Rb1 . . 69.92(15) ?
C5 C6 Rb1 . . 81.09(15) ?
C7 C6 Rb1 . . 121.97(15) ?
C8 C7 C12 . . 121.5(2) ?
C8 C7 C6 . . 117.4(2) ?
C12 C7 C6 . . 121.1(2) ?
C7 C8 C9 . . 120.5(2) ?
C7 C8 H8A . . 119.7 ?
C9 C8 H8A . . 119.7 ?
C10 C9 C8 . . 118.7(2) ?
C10 C9 H9A . . 120.7 ?
C8 C9 H9A . . 120.7 ?
C9 C10 C11 . . 122.0(2) ?
C9 C10 H10A . . 119.0 ?
C11 C10 H10A . . 119.0 ?
C10 C11 C12 . . 120.5(2) ?
C10 C11 C13 . . 118.5(2) ?
C12 C11 C13 . . 121.0(2) ?
C7 C12 C11 . . 116.7(2) ?
C7 C12 P1 . . 118.96(18) ?
C11 C12 P1 . . 124.30(19) ?
C14 C13 C18 . . 118.7(2) ?
C14 C13 C11 . . 120.5(2) ?
C18 C13 C11 . . 120.8(2) ?
C15 C14 C13 . . 119.9(2) ?
C15 C14 C22 . . 120.0(2) ?
C13 C14 C22 . . 120.1(2) ?
C14 C15 C16 . . 121.7(3) ?
C14 C15 Rb1 . 2_666 94.31(15) ?
C16 C15 Rb1 . 2_666 72.80(15) ?
C14 C15 H15A . . 119.1 ?
C16 C15 H15A . . 119.1 ?
Rb1 C15 H15A 2_666 . 103.1 ?
C17 C16 C15 . . 118.2(2) ?
C17 C16 C23 . . 120.9(3) ?
C15 C16 C23 . . 120.9(3) ?
C17 C16 Rb1 . 2_666 88.07(16) ?
C15 C16 Rb1 . 2_666 84.05(16) ?
C23 C16 Rb1 . 2_666 98.13(18) ?
C16 C17 C18 . . 121.4(2) ?
C16 C17 Rb1 . 2_666 69.33(15) ?
C18 C17 Rb1 . 2_666 94.48(16) ?
C16 C17 H17A . . 119.3 ?
C18 C17 H17A . . 119.3 ?
Rb1 C17 H17A 2_666 . 106.3 ?
C17 C18 C13 . . 120.0(3) ?
C17 C18 C24 . . 119.7(2) ?
C13 C18 C24 . . 120.3(2) ?
C1 C19 H19A . . 109.5 ?
C1 C19 H19B . . 109.5 ?
H19A C19 H19B . . 109.5 ?
C1 C19 H19C . . 109.5 ?
H19A C19 H19C . . 109.5 ?
H19B C19 H19C . . 109.5 ?
C3 C20 H20A . . 109.5 ?
C3 C20 H20B . . 109.5 ?
H20A C20 H20B . . 109.5 ?
C3 C20 H20C . . 109.5 ?
H20A C20 H20C . . 109.5 ?
H20B C20 H20C . . 109.5 ?
C5 C21 H21A . . 109.5 ?
C5 C21 H21B . . 109.5 ?
H21A C21 H21B . . 109.5 ?
C5 C21 H21C . . 109.5 ?
H21A C21 H21C . . 109.5 ?
H21B C21 H21C . . 109.5 ?
C14 C22 H22A . . 109.5 ?
C14 C22 H22B . . 109.5 ?
H22A C22 H22B . . 109.5 ?
C14 C22 H22C . . 109.5 ?
H22A C22 H22C . . 109.5 ?
H22B C22 H22C . . 109.5 ?
C16 C23 H23A . . 109.5 ?
C16 C23 H23B . . 109.5 ?
H23A C23 H23B . . 109.5 ?
C16 C23 H23C . . 109.5 ?
H23A C23 H23C . . 109.5 ?
H23B C23 H23C . . 109.5 ?
C18 C24 H24A . . 109.5 ?
C18 C24 H24B . . 109.5 ?
H24A C24 H24B . . 109.5 ?
C18 C24 H24C . . 109.5 ?
H24A C24 H24C . . 109.5 ?
H24B C24 H24C . . 109.5 ?
N1 C25 N2 . . 112.3(3) ?
N1 C25 Rb1 . . 56.41(15) ?
N2 C25 Rb1 . . 162.0(2) ?
N1 C25 H25A . . 123.8 ?
N2 C25 H25A . . 123.8 ?
Rb1 C25 H25A . . 69.1 ?
C27 C26 N2 . . 106.2(3) ?
C27 C26 H26A . . 126.9 ?
N2 C26 H26A . . 126.9 ?
C26 C27 N1 . . 110.4(3) ?
C26 C27 H27A . . 124.8 ?
N1 C27 H27A . . 124.8 ?
N2 C28 H28A . . 109.5 ?
N2 C28 H28B . . 109.5 ?
H28A C28 H28B . . 109.5 ?
N2 C28 H28C . . 109.5 ?
H28A C28 H28C . . 109.5 ?
H28B C28 H28C . . 109.5 ?
C5 Rb1 C1 . . 39.59(6) ?
C5 Rb1 C2 . . 46.47(7) ?
C5 Rb1 C3 . . 40.01(6) ?
C5 Rb1 C4 . . 22.10(6) ?
C5 Rb1 C6 . . 22.08(6) ?
C5 Rb1 P1 . . 62.51(4) ?
C5 Rb1 N1 . . 120.51(7) ?
C5 Rb1 C25 . . 129.12(7) ?
C5 Rb1 C15 . 2_666 153.43(6) ?
C5 Rb1 C16 . 2_666 132.47(6) ?
C5 Rb1 C17 . 2_666 125.31(6) ?
P1 Rb1 P1 . 2_666 66.92(2) y

loop_
_geom_bond_atom_site_label_1
_geom_bond_atom_site_label_2
_geom_bond_site_symmetry_2
_geom_bond_distance
_geom_bond_publ_flag
Rb1 N1 . 2.927(3) y
Rb1 C2 . 3.297(3) y
Rb1 P1 . 3.3185(8) y
Rb1 C16 2_666 3.393(3) y
Rb1 C3 . 3.403(3) y
Rb1 C1 . 3.429(3) y
Rb1 C25 . 3.441(3) y
Rb1 C24 1_655 3.476(3) ?
Rb1 C15 2_666 3.533(3) y
Rb1 C4 . 3.565(3) y
Rb1 C17 2_666 3.625(3) y
Rb1 C6 . 3.647(2) y
Rb1 C5 . 3.700(3) y
P1 C12 . 1.811(3) ?
P1 Rb1 2_666 3.8448(8) y
P1 H1A . 1.09(4) ?
N1 C25 . 1.315(4) ?
N1 C27 . 1.383(4) ?
N2 C25 . 1.354(4) ?
N2 C26 . 1.356(4) ?
N2 C28 . 1.473(4) ?
C1 C6 . 1.404(4) ?
C1 C2 . 1.405(4) ?
C1 C19 . 1.517(4) ?
C2 C3 . 1.384(4) ?
C2 H2A . 1.0000 ?
C3 C4 . 1.403(4) ?
C3 C20 . 1.510(4) ?
C4 C5 . 1.399(4) ?
C4 H4A . 1.0000 ?
C5 C6 . 1.408(4) ?
C5 C21 . 1.508(4) ?
C6 C7 . 1.511(3) ?
C7 C8 . 1.397(4) ?
C7 C12 . 1.419(4) ?
C8 C9 . 1.398(4) ?
C8 H8A . 0.9500 ?
C9 C10 . 1.388(4) ?
C9 H9A . 0.9500 ?
C10 C11 . 1.389(4) ?
C10 H10A . 0.9500 ?
C11 C12 . 1.429(4) ?
C11 C13 . 1.504(4) ?
C13 C14 . 1.406(4) ?
C13 C18 . 1.416(3) ?
C14 C15 . 1.393(4) ?
C14 C22 . 1.513(3) ?
C15 C16 . 1.397(4) ?
C15 Rb1 2_666 3.533(3) ?
C15 H15A . 0.9500 ?
C16 C17 . 1.394(4) ?
C16 C23 . 1.518(4) ?
C16 Rb1 2_666 3.393(3) ?
C17 C18 . 1.395(4) ?
C17 Rb1 2_666 3.625(3) ?
C17 H17A . 0.9500 ?
C18 C24 . 1.504(4) ?
C19 H19A . 0.9800 ?
C19 H19B . 0.9800 ?
C19 H19C . 0.9800 ?
C20 H20A . 0.9800 ?
C20 H20B . 0.9800 ?
C20 H20C . 0.9800 ?
C21 H21A . 0.9800 ?
C21 H21B . 0.9800 ?
C21 H21C . 0.9800 ?
C22 H22A . 0.9800 ?
C22 H22B . 0.9800 ?
C22 H22C . 0.9800 ?
C23 H23A . 0.9800 ?
C23 H23B . 0.9800 ?
C23 H23C . 0.9800 ?
C24 H24A . 0.9800 ?
C24 H24B . 0.9800 ?
C24 H24C . 0.9800 ?
C25 H25A . 0.9500 ?
C26 C27 . 1.356(4) ?
C26 H26A . 0.9500 ?
C27 H27A . 0.9500 ?
C28 H28A . 0.9800 ?
C28 H28B . 0.9800 ?
C28 H28C . 0.9800 ?

loop_
_geom_hbond_atom_site_label_D
_geom_hbond_atom_site_label_H
_geom_hbond_atom_site_label_A
_geom_hbond_site_symmetry_A
_geom_hbond_distance_DH
_geom_hbond_distance_HA
_geom_hbond_distance_DA
_geom_hbond_angle_DHA
P1 H1A Rb1 2_666 1.09(4) 2.85(4) 3.8448(8) 151(3)
